data_1541699
loop_
_publ_author_name
'Latorre, V.'
'Jones, P.G.'
'Moers, O.'
'Blaschette, A.'

_publ_section_title
;
 Polysulfonylamine. CLXV. Kristallstrukturen von
 Metall-di(methansulfonyl)amiden. 14. Cs3 Ag ((Me S O2)2 N)4 und Cs Ag
 ((Me S O2)2 N)2: ein dreidimensionales und ein schichtfoermiges
 Koordinationspolymer mit Bis(dimesylamido-N)argentat-Baugruppen
;
_journal_name_full 'Zeitschrift fuer Anorganische und Allgemeine Chemie'
_journal_page_first 1943
_journal_page_last 1952
_journal_volume 629
_journal_year 2003
_chemical_formula_sum 'C4 H12 Ag Cs N2 O8 S4'
_chemical_name_systematic 'Cs Ag ((C H3 (S O2))2 N)2'
_space_group_IT_number 15
_symmetry_space_group_name_Hall '-C 2yc'
_symmetry_space_group_name_H-M 'C 1 2/c 1'
_cell_angle_alpha 90
_cell_angle_beta 117.252
_cell_angle_gamma 90
_cell_formula_units_Z 4
_cell_length_a 19.4657
_cell_length_b 5.4335
_cell_length_c 16.2349
_cell_volume 1526.517
_citation_journal_id_ASTM ZAACAB
_cod_data_source_file Latorre_ZAACAB_2003_450.cif
_cod_data_source_block C4H12Ag1Cs1N2O8S4
_cod_original_formula_sum 'C4 H12 Ag1 Cs1 N2 O8 S4'
_cod_database_code 1541699

loop_
_symmetry_equiv_pos_as_xyz
x,y,z
-x,y,-z+1/2
-x,-y,-z
x,-y,z-1/2
x+1/2,y+1/2,z
-x+1/2,y+1/2,-z+1/2
-x+1/2,-y+1/2,-z
x+1/2,-y+1/2,z-1/2

loop_
_atom_site_label
_atom_site_type_symbol
_atom_site_fract_x
_atom_site_fract_y
_atom_site_fract_z
_atom_site_occupancy
_atom_site_U_iso_or_equiv
O1 O-2 0.37579 0.3777 0.55222 1 0.0
H4 H+1 0.3138 0.2026 0.1852 1 0.0
C1 C-4 0.34018 -0.0772 0.50183 1 0.0
O3 O-2 0.46667 0.1709 0.32907 1 0.0
H2 H+1 0.3919 -0.1295 0.5476 1 0.0
Cs1 Cs+1 0.5 0.33768 0.75 1 0.0
Ag1 Ag+1 0.5 0.5 0.5 1 0.0
C2 C-4 0.31996 0.2693 0.24432 1 0.0
H1 H+1 0.3045 -0.0889 0.529 1 0.0
H5 H+1 0.3314 0.4456 0.2473 1 0.0
O4 O-2 0.37676 -0.1414 0.33205 1 0.0
N1 N-3 0.40879 0.2412 0.43216 1 0.0
H3 H+1 0.3221 -0.1838 0.4472 1 0.0
S1 S+6 0.34392 0.22878 0.46913 1 0.0
O2 O-2 0.26845 0.2951 0.39752 1 0.0
S2 S+6 0.39663 0.11655 0.33643 1 0.0
H6 H+1 0.2721 0.2444 0.2492 1 0.0
